data_2225149
loop_
_publ_author_name
'Crosse, Chelsey M.'
'Logue, Marshall W.'
'Luck, Rudy L.'
'Pignotti, Louis R.'
'Waineo, Melissa F.'

_publ_section_title
;
 <i>tert</i>-Butyl 2-methyl-2-(4-nitrobenzoyl)propanoate
;
_journal_coeditor_code ZL2264
_journal_issue 2
_journal_name_full 'Acta Crystallographica Section E'
_journal_page_first o495
_journal_page_last o496
_journal_paper_doi 10.1107/S1600536810003119
_journal_volume 66
_journal_year 2010
_chemical_formula_iupac 'C15 H19 N1 O5'
_chemical_formula_moiety 'C15 H19 N1 O5'
_chemical_formula_sum 'C15 H19 N O5'
_chemical_formula_weight 293.31
_chemical_name_systematic
;
<i>tert</i>-Butyl 2-methyl-2-(4-nitrobenzoyl)propanoate
;
_space_group_IT_number 14
_symmetry_cell_setting monoclinic
_symmetry_space_group_name_Hall '-P 2ybc'
_symmetry_space_group_name_H-M 'P 1 21/c 1'
_atom_sites_solution_hydrogens geom
_atom_sites_solution_primary direct
_atom_sites_solution_secondary difmap
_audit_creation_method 'WinGX routine CIF_UPDATE'
_cell_angle_alpha 90
_cell_angle_beta 94.88(3)
_cell_angle_gamma 90
_cell_formula_units_Z 4
_cell_length_a 11.379(4)
_cell_length_b 11.393(4)
_cell_length_c 12.283(5)
_cell_measurement_reflns_used 25
_cell_measurement_temperature 291(2)
_cell_measurement_theta_max 15
_cell_measurement_theta_min 10
_cell_volume 1586.6(10)
_computing_cell_refinement 'CAD-4 EXPRESS (Enraf--Nonius, 1994)'
_computing_data_collection 'CAD-4 EXPRESS (Enraf--Nonius, 1994)'
_computing_data_reduction 'XCAD4 (Harms & Wocadlo, 1995)'
_computing_molecular_graphics 'ORTEP-3 for Windows (Farrugia, 1997) and Mercury (Macrae <i>et al.</i>, 2008)'
_computing_publication_material 'WinGX (Farrugia, 1999) and publCIF (Westrip, 2010)'
_computing_structure_refinement 'SHELXL97 (Sheldrick, 2008)'
_computing_structure_solution 'SIR2004 (Burla <i>et al.</i>,  2005)'
_diffrn_ambient_temperature 291(2)
_diffrn_measured_fraction_theta_full 1
_diffrn_measured_fraction_theta_max 1
_diffrn_measurement_device_type 'Enraf--Nonius TurboCAD-4'
_diffrn_measurement_method 'non-profiled \w/2\t scans'
_diffrn_radiation_monochromator graphite
_diffrn_radiation_type MoK\a
_diffrn_radiation_wavelength 0.71073
_diffrn_reflns_av_R_equivalents 0.0722
_diffrn_reflns_limit_h_max 13
_diffrn_reflns_limit_h_min 0
_diffrn_reflns_limit_k_max 13
_diffrn_reflns_limit_k_min 0
_diffrn_reflns_limit_l_max 14
_diffrn_reflns_limit_l_min -14
_diffrn_reflns_number 2933
_diffrn_reflns_theta_full 24.97
_diffrn_reflns_theta_max 24.97
_diffrn_reflns_theta_min 1.8
_diffrn_standards_decay_% 3
_diffrn_standards_interval_time 166
_diffrn_standards_number 3
_exptl_absorpt_coefficient_mu 0.092
_exptl_absorpt_correction_T_max 0.9926
_exptl_absorpt_correction_T_min 0.9314
_exptl_absorpt_correction_type psi-scan
_exptl_absorpt_process_details
;
(North <i>et al.</i>, 1968)
;
_exptl_crystal_colour colourless
_exptl_crystal_density_diffrn 1.228
_exptl_crystal_density_method 'not measured'
_exptl_crystal_description prism
_exptl_crystal_F_000 624
_exptl_crystal_size_max 0.50
_exptl_crystal_size_mid 0.20
_exptl_crystal_size_min 0.05
_refine_diff_density_max 0.170
_refine_diff_density_min -0.182
_refine_ls_extinction_method none
_refine_ls_goodness_of_fit_ref 0.983
_refine_ls_hydrogen_treatment constr
_refine_ls_matrix_type full
_refine_ls_number_parameters 195
_refine_ls_number_reflns 2785
_refine_ls_number_restraints 0
_refine_ls_restrained_S_all 0.983
_refine_ls_R_factor_all 0.193
_refine_ls_R_factor_gt 0.061
_refine_ls_shift/su_max 0
_refine_ls_shift/su_mean 0
_refine_ls_structure_factor_coef Fsqd
_refine_ls_weighting_details 'calc w=1/[\s^2^(Fo^2^)+(0.0756P)^2^+0.0000P] where P=(Fo^2^+2Fc^2^)/3'
_refine_ls_weighting_scheme calc
_refine_ls_wR_factor_ref 0.171
_reflns_number_gt 1196
_reflns_number_total 2785
_reflns_threshold_expression I>2\s(I)
_cod_data_source_file zl2264.cif
_cod_data_source_block I
_cod_original_sg_symbol_H-M 'P 21/c'
_cod_database_code 2225149
_cod_database_fobs_code 2225149

loop_
_symmetry_equiv_pos_as_xyz
'x, y, z'
'-x, y+1/2, -z+1/2'
'-x, -y, -z'
'x, -y-1/2, z-1/2'

loop_
_atom_site_type_symbol
_atom_site_label
_atom_site_fract_x
_atom_site_fract_y
_atom_site_fract_z
_atom_site_U_iso_or_equiv
_atom_site_adp_type
_atom_site_calc_flag
_atom_site_refinement_flags
_atom_site_occupancy
_atom_site_disorder_assembly
_atom_site_disorder_group
N N1 0.1227(3) 0.3124(4) 0.1368(4) 0.0837(12) Uani d . 1 . .
O O1 0.1312(4) 0.2370(3) 0.0679(4) 0.1350(15) Uani d . 1 . .
O O2 0.1050(3) 0.2912(3) 0.2318(3) 0.1021(11) Uani d . 1 . .
C C1 0.1353(3) 0.4356(3) 0.1031(3) 0.0577(10) Uani d . 1 . .
C C2 0.1269(3) 0.5237(4) 0.1783(3) 0.0604(11) Uani d . 1 . .
H H2 0.1122 0.5059 0.2498 0.073 Uiso calc R 1 . .
C C3 0.1404(3) 0.6375(4) 0.1472(3) 0.0564(10) Uani d . 1 . .
H H3 0.1357 0.6976 0.198 0.068 Uiso calc R 1 . .
C C4 0.1613(3) 0.6645(3) 0.0391(3) 0.0502(9) Uani d . 1 . .
C C5 0.1682(3) 0.5738(4) -0.0348(3) 0.0624(11) Uani d . 1 . .
H H5 0.181 0.5911 -0.1068 0.075 Uiso calc R 1 . .
C C6 0.1564(3) 0.4586(4) -0.0042(3) 0.0679(12) Uani d . 1 . .
H H6 0.1625 0.3979 -0.054 0.082 Uiso calc R 1 . .
C C7 0.1776(3) 0.7879(4) -0.0005(3) 0.0570(10) Uani d . 1 . .
O O3 0.1533(3) 0.8083(3) -0.0971(2) 0.0886(10) Uani d . 1 . .
C C8 0.2210(3) 0.8869(3) 0.0759(3) 0.0506(9) Uani d . 1 . .
C C9 0.2737(4) 0.9859(3) 0.0097(3) 0.0721(12) Uani d . 1 . .
H H9A 0.3002 1.0485 0.058 0.108 Uiso calc R 1 . .
H H9B 0.2145 1.015 -0.044 0.108 Uiso calc R 1 . .
H H9C 0.3391 0.9559 -0.0262 0.108 Uiso calc R 1 . .
C C10 0.1165(3) 0.9360(4) 0.1339(3) 0.0759(13) Uani d . 1 . .
H H10A 0.142 1.003 0.1769 0.114 Uiso calc R 1 . .
H H10B 0.088 0.8766 0.1806 0.114 Uiso calc R 1 . .
H H10C 0.0543 0.9587 0.0803 0.114 Uiso calc R 1 . .
C C11 0.3195(3) 0.8458(3) 0.1591(3) 0.0480(9) Uani d . 1 . .
O O4 0.3323(2) 0.8769(2) 0.2523(2) 0.0727(8) Uani d . 1 . .
O O5 0.3918(2) 0.7753(2) 0.11076(18) 0.0583(7) Uani d . 1 . .
C C12 0.4942(3) 0.7164(4) 0.1705(4) 0.0714(12) Uani d . 1 . .
C C13 0.5390(6) 0.6385(6) 0.0848(5) 0.165(3) Uani d . 1 . .
H H13A 0.4792 0.5827 0.0607 0.248 Uiso calc R 1 . .
H H13B 0.6081 0.5976 0.1148 0.248 Uiso calc R 1 . .
H H13C 0.5586 0.6854 0.0239 0.248 Uiso calc R 1 . .
C C14 0.4540(5) 0.6455(4) 0.2639(5) 0.123(2) Uani d . 1 . .
H H14A 0.3995 0.5862 0.2359 0.184 Uiso calc R 1 . .
H H14B 0.4158 0.6961 0.3124 0.184 Uiso calc R 1 . .
H H14C 0.5209 0.6088 0.3028 0.184 Uiso calc R 1 . .
C C15 0.5827(4) 0.8075(5) 0.2131(5) 0.134(2) Uani d . 1 . .
H H15A 0.6016 0.8576 0.1542 0.2 Uiso calc R 1 . .
H H15B 0.6531 0.7692 0.2438 0.2 Uiso calc R 1 . .
H H15C 0.5498 0.8536 0.2684 0.2 Uiso calc R 1 . .

loop_
_atom_site_aniso_label
_atom_site_aniso_U_11
_atom_site_aniso_U_22
_atom_site_aniso_U_33
_atom_site_aniso_U_12
_atom_site_aniso_U_13
_atom_site_aniso_U_23
N1 0.061(2) 0.069(3) 0.124(4) 0.001(2) 0.023(2) -0.001(3)
O1 0.176(4) 0.063(2) 0.174(4) 0.011(2) 0.062(3) -0.010(2)
O2 0.102(3) 0.086(2) 0.121(3) -0.008(2) 0.025(2) 0.028(2)
C1 0.043(2) 0.050(3) 0.080(3) -0.005(2) 0.005(2) 0.003(2)
C2 0.064(3) 0.069(3) 0.049(2) -0.013(2) 0.0057(19) -0.002(2)
C3 0.066(3) 0.065(3) 0.039(2) -0.011(2) 0.0061(18) -0.0035(19)
C4 0.046(2) 0.069(3) 0.0356(19) -0.0047(19) 0.0026(16) -0.003(2)
C5 0.063(3) 0.081(3) 0.044(2) 0.000(2) 0.0116(19) -0.006(2)
C6 0.058(3) 0.076(3) 0.071(3) 0.004(2) 0.015(2) -0.018(2)
C7 0.061(2) 0.070(3) 0.041(2) 0.003(2) 0.0055(18) 0.007(2)
O3 0.127(3) 0.096(2) 0.0395(16) -0.0103(19) -0.0110(16) 0.0177(15)
C8 0.057(2) 0.052(2) 0.0442(19) 0.0064(19) 0.0082(18) 0.0069(18)
C9 0.091(3) 0.058(3) 0.068(3) 0.003(2) 0.009(2) 0.017(2)
C10 0.068(3) 0.089(3) 0.071(3) 0.029(3) 0.012(2) 0.007(2)
C11 0.050(2) 0.047(2) 0.047(2) -0.0044(19) 0.0103(19) -0.0005(19)
O4 0.0762(19) 0.093(2) 0.0472(16) 0.0111(16) -0.0022(13) -0.0140(15)
O5 0.0554(16) 0.0646(16) 0.0550(15) 0.0147(14) 0.0055(13) -0.0037(13)
C12 0.050(2) 0.069(3) 0.094(3) 0.012(2) -0.002(2) 0.004(3)
C13 0.148(6) 0.181(6) 0.164(6) 0.102(5) -0.002(5) -0.049(5)
C14 0.096(4) 0.098(4) 0.172(5) 0.012(3) 0.000(4) 0.071(4)
C15 0.059(3) 0.127(5) 0.210(6) -0.021(3) -0.021(4) 0.015(5)

loop_
_atom_type_symbol
_atom_type_description
_atom_type_scat_dispersion_real
_atom_type_scat_dispersion_imag
_atom_type_scat_source
C C 0.0033 0.0016 'International Tables Vol C Tables 4.2.6.8 and 6.1.1.4'
H H 0 0 'International Tables Vol C Tables 4.2.6.8 and 6.1.1.4'
N N 0.0061 0.0033 'International Tables Vol C Tables 4.2.6.8 and 6.1.1.4'
O O 0.0106 0.006 'International Tables Vol C Tables 4.2.6.8 and 6.1.1.4'

loop_
_geom_angle_atom_site_label_1
_geom_angle_atom_site_label_2
_geom_angle_atom_site_label_3
_geom_angle_site_symmetry_1
_geom_angle_site_symmetry_3
_geom_angle
_geom_angle_publ_flag
O1 N1 O2 . . 123.6(4) ?
O1 N1 C1 . . 117.5(4) ?
O2 N1 C1 . . 118.9(4) ?
C2 C1 C6 . . 122.0(4) ?
C2 C1 N1 . . 119.5(4) ?
C6 C1 N1 . . 118.5(4) ?
C3 C2 C1 . . 119.4(4) ?
C3 C2 H2 . . 120.3 ?
C1 C2 H2 . . 120.3 ?
C2 C3 C4 . . 120.3(4) ?
C2 C3 H3 . . 119.8 ?
C4 C3 H3 . . 119.8 ?
C5 C4 C3 . . 118.8(4) ?
C5 C4 C7 . . 118.1(3) ?
C3 C4 C7 . . 123.1(3) ?
C6 C5 C4 . . 121.5(4) ?
C6 C5 H5 . . 119.3 ?
C4 C5 H5 . . 119.3 ?
C5 C6 C1 . . 118.0(4) ?
C5 C6 H6 . . 121 ?
C1 C6 H6 . . 121 ?
O3 C7 C4 . . 118.0(3) ?
O3 C7 C8 . . 119.6(3) ?
C4 C7 C8 . . 122.4(3) ?
C7 C8 C11 . . 111.5(3) ?
C7 C8 C9 . . 109.7(3) ?
C11 C8 C9 . . 106.4(3) ?
C7 C8 C10 . . 109.3(3) ?
C11 C8 C10 . . 110.7(3) ?
C9 C8 C10 . . 109.2(3) ?
C8 C9 H9A . . 109.5 ?
C8 C9 H9B . . 109.5 ?
H9A C9 H9B . . 109.5 ?
C8 C9 H9C . . 109.5 ?
H9A C9 H9C . . 109.5 ?
H9B C9 H9C . . 109.5 ?
C8 C10 H10A . . 109.5 ?
C8 C10 H10B . . 109.5 ?
H10A C10 H10B . . 109.5 ?
C8 C10 H10C . . 109.5 ?
H10A C10 H10C . . 109.5 ?
H10B C10 H10C . . 109.5 ?
O4 C11 O5 . . 125.4(3) ?
O4 C11 C8 . . 125.0(3) ?
O5 C11 C8 . . 109.5(3) ?
C11 O5 C12 . . 122.9(3) ?
O5 C12 C13 . . 102.7(3) ?
O5 C12 C14 . . 110.0(3) ?
C13 C12 C14 . . 111.2(4) ?
O5 C12 C15 . . 109.5(3) ?
C13 C12 C15 . . 113.2(5) ?
C14 C12 C15 . . 110.0(4) ?
C12 C13 H13A . . 109.5 ?
C12 C13 H13B . . 109.5 ?
H13A C13 H13B . . 109.5 ?
C12 C13 H13C . . 109.5 ?
H13A C13 H13C . . 109.5 ?
H13B C13 H13C . . 109.5 ?
C12 C14 H14A . . 109.5 ?
C12 C14 H14B . . 109.5 ?
H14A C14 H14B . . 109.5 ?
C12 C14 H14C . . 109.5 ?
H14A C14 H14C . . 109.5 ?
H14B C14 H14C . . 109.5 ?
C12 C15 H15A . . 109.5 ?
C12 C15 H15B . . 109.5 ?
H15A C15 H15B . . 109.5 ?
C12 C15 H15C . . 109.5 ?
H15A C15 H15C . . 109.5 ?
H15B C15 H15C . . 109.5 ?

loop_
_geom_bond_atom_site_label_1
_geom_bond_atom_site_label_2
_geom_bond_site_symmetry_2
_geom_bond_distance
_geom_bond_publ_flag
N1 O1 . 1.216(5) ?
N1 O2 . 1.225(4) ?
N1 C1 . 1.474(5) ?
C1 C2 . 1.373(5) ?
C1 C6 . 1.384(5) ?
C2 C3 . 1.365(5) ?
C2 H2 . 0.93 ?
C3 C4 . 1.403(4) ?
C3 H3 . 0.93 ?
C4 C5 . 1.381(5) ?
C4 C7 . 1.505(5) ?
C5 C6 . 1.375(5) ?
C5 H5 . 0.93 ?
C6 H6 . 0.93 ?
C7 O3 . 1.218(4) ?
C7 C8 . 1.523(5) ?
C8 C11 . 1.525(5) ?
C8 C9 . 1.541(5) ?
C8 C10 . 1.543(5) ?
C9 H9A . 0.96 ?
C9 H9B . 0.96 ?
C9 H9C . 0.96 ?
C10 H10A . 0.96 ?
C10 H10B . 0.96 ?
C10 H10C . 0.96 ?
C11 O4 . 1.195(4) ?
C11 O5 . 1.326(4) ?
O5 C12 . 1.483(4) ?
C12 C13 . 1.499(6) ?
C12 C14 . 1.506(6) ?
C12 C15 . 1.509(6) ?
C13 H13A . 0.96 ?
C13 H13B . 0.96 ?
C13 H13C . 0.96 ?
C14 H14A . 0.96 ?
C14 H14B . 0.96 ?
C14 H14C . 0.96 ?
C15 H15A . 0.96 ?
C15 H15B . 0.96 ?
C15 H15C . 0.96 ?

loop_
_geom_hbond_atom_site_label_D
_geom_hbond_atom_site_label_H
_geom_hbond_atom_site_label_A
_geom_hbond_site_symmetry_A
_geom_hbond_distance_DH
_geom_hbond_distance_HA
_geom_hbond_distance_DA
_geom_hbond_angle_DHA
C3 H3 O3 4_576 0.93 2.51 3.191(4) 130.4
C5 H5 O4 4_575 0.93 2.57 3.387(5) 147.1
C10 H10B O2 2 0.96 2.71 3.535(5) 145

loop_
_cod_related_entry_id
_cod_related_entry_database
_cod_related_entry_code
1 ChemSpider 24744381
